data_7240301
loop_
_publ_author_name
'Di Nicola, Corrado'
'Tombesi, Alessia'
'Moroni, Marco'
'Vismara, Rebecca'
'Marchetti, Fabio'
'Pettinari, Riccardo'
'Nardo, Luca'
'Vesco, Guglielmo'
'Galli, Simona'
'Casassa, Silvia'
'Pandolfo, Luciano'
'Pettinari, Claudio'

_publ_section_title
;
 Investigation on the Interconversion from DMF-Solvated to Unsolvated
 Copper(II) Pyrazolate Coordination Polymers
;
_journal_name_full CrystEngComm
_journal_paper_doi 10.1039/D0CE00370K
_journal_year 2020
_chemical_formula_moiety 'C9 H11 Cl2 Cu1 N5 O1'
_chemical_formula_structural 'Cu (C3H2ClN2)2 (C3H7NO)'
_chemical_formula_sum 'C9 H11 Cl2 Cu N5 O'
_chemical_formula_weight 339.67
_space_group_crystal_system orthorhombic
_space_group_IT_number 62
_space_group_name_Hall '-P 2c 2n'
_space_group_name_H-M_alt 'P n a m'
_audit_update_record
;
2019-12-10 deposited with the CCDC.	2020-04-13 downloaded from the CCDC.
;
_cell_angle_alpha 90
_cell_angle_beta 90
_cell_angle_gamma 90
_cell_formula_units_Z 4
_cell_length_a 13.70385(33)
_cell_length_b 14.45157(35)
_cell_length_c 7.13836(19)
_cell_measurement_temperature 298
_cell_volume 1413.70(6)
_computing_cell_refinement 'TOPAS-R V3'
_computing_data_collection 'Bruker XRD Commander'
_computing_structure_refinement 'TOPAS-R V3'
_computing_structure_solution 'TOPAS-R V3'
_diffrn_ambient_temperature 298
_diffrn_detector_type 'Bruker Lynxeye linear PSD'
_diffrn_measurement_device_type 'Bruker AXS D8 Advance'
_diffrn_radiation_monochromator 'Nickel filter'
_diffrn_radiation_wavelength CuK\a~1~
_diffrn_source_target Cu
_diffrn_source_type 'sealed X-ray tube'
_exptl_crystal_density_diffrn 1.60
_exptl_crystal_density_meas ?
_exptl_crystal_density_method 'not measured'
_exptl_crystal_F_000 684
_pd_char_colour violet
_pd_instr_location ' ?'
_pd_meas_2theta_range_inc 0.02
_pd_meas_2theta_range_max 105
_pd_meas_2theta_range_min 5
_pd_meas_number_of_points 5001
_pd_meas_scan_method step
_pd_proc_2theta_range_inc 0.02
_pd_proc_2theta_range_max 105.0
_pd_proc_2theta_range_min 7.5
_pd_proc_ls_background_function 'Chebyshev polynomial'
_pd_proc_ls_profile_function 'fundamental parameters approach'
_pd_proc_ls_prof_R_factor 0.024
_pd_proc_ls_prof_wR_expected 0.006
_pd_proc_ls_prof_wR_factor 0.034
_pd_spec_mounting
;
 packed powder pellet
;
_pd_spec_mount_mode reflection
_pd_spec_shape flat_sheet
_pd_spec_size_axial 20
_pd_spec_size_equat 20
_pd_spec_size_thick 0.2
_refine_ls_extinction_method none
_refine_ls_hydrogen_treatment fixed
_refine_ls_matrix_type fullcycle
_refine_ls_number_parameters 47
_refine_ls_number_restraints 0
_refine_ls_shift/su_max .01
_refine_ls_structure_factor_coef Inet
_cod_data_source_file d0ce00370k2.cif
_cod_data_source_block Compound_3DMF
_cod_depositor_comments
;
The following automatic conversions were performed:

data item '_exptl_crystal_density_meas' value 'not measured' was
changed to '?' -- the value is perceived as not measured.

Automatic conversion script
Id: cif_fix_values 7556 2019-12-06 15:28:31Z antanas 
;
_cod_original_cell_volume 1413.696(61)
_cod_original_sg_symbol_H-M Pnam
_cod_original_formula_sum 'C9 H11 Cu1 Cl2 N5 O1'
_cod_database_code 7240301

loop_
_symmetry_equiv_pos_as_xyz
'-x, -y, -z'
'-x, -y, z+1/2'
'-x+1/2, y+1/2, -z'
'-x+1/2, y+1/2, z+1/2'
'x, y, -z+1/2'
'x, y, z'
'x+1/2, -y+1/2, -z+1/2'
'x+1/2, -y+1/2, z'

loop_
_atom_site_label
_atom_site_type_symbol
_atom_site_symmetry_multiplicity
_atom_site_fract_x
_atom_site_fract_y
_atom_site_fract_z
_atom_site_occupancy
_atom_site_B_iso_or_equiv
Cu1 Cu 4 0 0 0 1 1.49(20)
C1a C 4 0.01445 0.25729 0.25 1 3.49(20)
Cl1a Cl 4 0.02465034 0.3793855 0.25 1 3.49(20)
C2a C 8 0.009803168 0.2016686 0.4054735 1 3.49(20)
N1a N 8 0.002284435 0.1116712 0.3460879 1 3.49(20)
H2a H 8 0.01149496 0.2219189 0.5320437 1 3.49(20)
C1b C 4 0.75672 0.1074 0.75 1 3.49(20)
Cl1b Cl 4 0.6361618 0.151351 0.75 1 3.49(20)
C2b C 8 0.8116411 0.08737784 0.9054735 1 3.49(20)
N1b N 8 0.9005053 0.05498132 0.8460879 1 3.49(20)
H2b H 8 0.7916457 0.0946674 1.032044 1 3.49(20)
O1 O 4 0.61985 0.42091 0.75 1.0001(63) 3.48987
C3 C 8 0.7018972 0.4018115 0.8160248 0.5000(32) 3.48987
N2 N 8 0.779872 0.3821708 0.69571 0.5000(32) 3.48987
C4 C 8 0.765954 0.3839204 0.5014473 0.5000(32) 3.48987
C5 C 8 0.8717648 0.3607805 0.7696577 0.5000(32) 3.48987
H3 H 8 0.7113415 0.4006242 0.9478459 0.5000(32) 3.48987
H41 H 8 0.7031027 0.4081402 0.474087 0.5000(32) 3.48987
H42 H 8 0.8143374 0.4219354 0.4452255 0.5000(32) 3.48987
H43 H 8 0.7709642 0.3228747 0.4530212 0.5000(32) 3.48987
H51 H 8 0.8774318 0.2956657 0.7843281 0.5000(32) 3.48987
H52 H 8 0.9211145 0.38218 0.6868391 0.5000(32) 3.48987
H53 H 8 0.8791927 0.3899603 0.8880561 0.5000(32) 3.48987

loop_
_atom_type_symbol
_atom_type_description
_atom_type_scat_source
C C 'International Tables for Crystallography (Vol. IV)'
H H 'International Tables for Crystallography (Vol. IV)'
Cl Cl 'International Tables for Crystallography (Vol. IV)'
Cu Cu 'International Tables for Crystallography (Vol. IV)'
N N 'International Tables for Crystallography (Vol. IV)'
O O 'International Tables for Crystallography (Vol. IV)'

loop_
_diffrn_radiation_type
'Cu K\a'
